data_7713043
loop_
_publ_author_name
'Zapf, Ludwig'
'Radius, Udo'
'Finze, Maik'

_publ_section_title
;
 Anionic N-Heterocyclic Carbenes Featuring Weakly Coordinating
 Perfluoroalkylphosphorane Moieties
;
_journal_name_full 'Dalton Transactions'
_journal_paper_doi 10.1039/D3DT01249B
_journal_year 2023
_chemical_formula_moiety 'C36 H42 F34 K2 N4 O4 P2'
_chemical_formula_sum 'C36 H42 F34 K2 N4 O4 P2'
_chemical_formula_weight 1380.87
_space_group_crystal_system monoclinic
_space_group_IT_number 14
_space_group_name_Hall '-P 2yn'
_space_group_name_H-M_alt 'P 1 21/n 1'
_atom_sites_solution_hydrogens geom
_atom_sites_solution_primary dual
_atom_sites_solution_secondary difmap
_audit_creation_method SHELXL-2018/3
_audit_update_record
;
2023-03-30 deposited with the CCDC.	2023-05-12 downloaded from the CCDC.
;
_cell_angle_alpha 90
_cell_angle_beta 95.8340(10)
_cell_angle_gamma 90
_cell_formula_units_Z 2
_cell_length_a 12.3654(2)
_cell_length_b 15.5068(2)
_cell_length_c 13.9007(2)
_cell_measurement_reflns_used 19693
_cell_measurement_temperature 100(2)
_cell_measurement_theta_max 74.7670
_cell_measurement_theta_min 2.8380
_cell_volume 2651.62(7)
_computing_cell_refinement 'CrysAlisPro 1.171.40.45a (Rigaku OD, 2019)'
_computing_data_collection 'CrysAlisPro 1.171.40.45a (Rigaku OD, 2019)'
_computing_data_reduction 'CrysAlisPro 1.171.40.45a (Rigaku OD, 2019)'
_computing_molecular_graphics 'SHELXL-2018/3 (Sheldrick, 2018)'
_computing_publication_material 'SHELXL-2018/3 (Sheldrick, 2018)'
_computing_structure_refinement 'SHELXL-2018/3 (Sheldrick, 2018)'
_computing_structure_solution 'SHELXT 2014/5 (Sheldrick, 2014)'
_diffrn_ambient_environment N~2~
_diffrn_ambient_temperature 99.98(10)
_diffrn_detector 'Hybrid Pixel Array Detector'
_diffrn_detector_area_resol_mean 10.0000
_diffrn_detector_type 'HyPix-Arc 150'
_diffrn_measured_fraction_theta_full 0.999
_diffrn_measured_fraction_theta_max 0.996
_diffrn_measurement_device 'four-circle diffractometer'
_diffrn_measurement_device_type 'XtaLAB Synergy R, HyPix-Arc 150'
_diffrn_radiation_monochromator mirror
_diffrn_radiation_probe x-ray
_diffrn_radiation_type 'Cu K\a'
_diffrn_radiation_wavelength 1.54184
_diffrn_reflns_av_unetI/netI 0.0198
_diffrn_reflns_Laue_measured_fraction_full 0.999
_diffrn_reflns_Laue_measured_fraction_max 0.996
_diffrn_reflns_limit_h_max 15
_diffrn_reflns_limit_h_min -15
_diffrn_reflns_limit_k_max 19
_diffrn_reflns_limit_k_min 0
_diffrn_reflns_limit_l_max 17
_diffrn_reflns_limit_l_min 0
_diffrn_reflns_number 5403
_diffrn_reflns_point_group_measured_fraction_full 0.999
_diffrn_reflns_point_group_measured_fraction_max 0.996
_diffrn_reflns_theta_full 72.000
_diffrn_reflns_theta_max 74.498
_diffrn_reflns_theta_min 4.284
_diffrn_source 'Rotating-anode X-ray tube'
_diffrn_source_type 'PhotonJet R (Cu) X-ray Source'
_exptl_absorpt_coefficient_mu 3.671
_exptl_absorpt_correction_T_max 1.000
_exptl_absorpt_correction_T_min 0.510
_exptl_absorpt_correction_type gaussian
_exptl_absorpt_process_details
;
CrysAlisPro 1.171.41.112a (Rigaku Oxford Diffraction, 2021)
Numerical absorption correction based on gaussian integration over
a multifaceted crystal model
Empirical absorption correction using spherical harmonics,
implemented in SCALE3 ABSPACK scaling algorithm.
;
_exptl_crystal_colour 'clear colourless'
_exptl_crystal_density_diffrn 1.730
_exptl_crystal_description block
_exptl_crystal_F_000 1384
_exptl_crystal_size_max 0.270
_exptl_crystal_size_mid 0.160
_exptl_crystal_size_min 0.130
_refine_diff_density_max 1.027
_refine_diff_density_min -0.700
_refine_diff_density_rms 0.084
_refine_ls_extinction_method none
_refine_ls_goodness_of_fit_ref 0.924
_refine_ls_hydrogen_treatment constr
_refine_ls_matrix_type full
_refine_ls_number_parameters 464
_refine_ls_number_reflns 5403
_refine_ls_number_restraints 588
_refine_ls_restrained_S_all 0.901
_refine_ls_R_factor_all 0.0626
_refine_ls_R_factor_gt 0.0583
_refine_ls_shift/su_max 0.003
_refine_ls_shift/su_mean 0.000
_refine_ls_structure_factor_coef Fsqd
_refine_ls_weighting_details 'w=1/[\s^2^(Fo^2^)+(0.0054P)^2^+8.1982P] where P=(Fo^2^+2Fc^2^)/3'
_refine_ls_weighting_scheme calc
_refine_ls_wR_factor_gt 0.1345
_refine_ls_wR_factor_ref 0.1363
_reflns_Friedel_coverage 0.000
_reflns_number_gt 4814
_reflns_number_total 5403
_reflns_threshold_expression 'I > 2\s(I)'
_cod_data_source_file d3dt01249b2.cif
_cod_data_source_block 3
_cod_original_sg_symbol_H-M 'P 21/n'
_cod_database_code 7713043
_shelx_shelxl_version_number 2018/3
_shelx_space_group_comment
;
The symmetry employed for this shelxl refinement is uniquely defined
by the following loop, which should always be used as a source of
symmetry information in preference to the above space-group names.
They are only intended as comments.
;
_shelx_estimated_absorpt_t_min 0.437
_shelx_estimated_absorpt_t_max 0.647
_oxdiff_exptl_absorpt_empirical_full_min 0.839
_oxdiff_exptl_absorpt_empirical_full_max 1.474
_oxdiff_exptl_absorpt_empirical_details
;
Empirical correction (ABSPACK) includes:
- Absorption correction using spherical harmonics
- Frame scaling
;

loop_
_space_group_symop_operation_xyz
'x, y, z'
'-x+1/2, y+1/2, -z+1/2'
'-x, -y, -z'
'x-1/2, -y-1/2, z-1/2'

loop_
_atom_site_label
_atom_site_type_symbol
_atom_site_fract_x
_atom_site_fract_y
_atom_site_fract_z
_atom_site_U_iso_or_equiv
_atom_site_adp_type
_atom_site_occupancy
_atom_site_site_symmetry_order
_atom_site_calc_flag
_atom_site_refinement_flags_posn
_atom_site_refinement_flags_adp
_atom_site_refinement_flags_occupancy
_atom_site_disorder_assembly
_atom_site_disorder_group
P1_1 P 0.39500(8) 0.71925(6) 0.39783(7) 0.0302(2) Uani 1 1 d . . . . .
K1_1 K 0.60055(7) 0.47231(6) 0.40680(6) 0.0357(2) Uani 1 1 d . . . . .
N1_1 N 0.3141(3) 0.4842(2) 0.3200(3) 0.0422(8) Uani 1 1 d . . . . .
C1_1 C 0.3137(4) 0.3909(3) 0.3344(4) 0.0567(13) Uani 1 1 d . . . . .
H1A_1 H 0.238562 0.370015 0.329290 0.085 Uiso 1 1 calc R U . . .
H1B_1 H 0.349640 0.377175 0.398729 0.085 Uiso 1 1 calc R U . . .
H1C_1 H 0.352748 0.362953 0.285015 0.085 Uiso 1 1 calc R U . . .
F2_1 F 0.32987(19) 0.77378(15) 0.31086(16) 0.0382(5) Uani 1 1 d . . . . .
N2_1 N 0.3463(2) 0.6195(2) 0.3427(2) 0.0312(7) Uani 1 1 d . . . . .
C2_1 C 0.3707(3) 0.5384(3) 0.3825(3) 0.0339(8) Uani 1 1 d . . . . .
F3_1 F 0.4968(2) 0.87654(16) 0.38745(19) 0.0523(7) Uani 1 1 d . . . . .
C3_1 C 0.2771(3) 0.6116(3) 0.2569(3) 0.0407(10) Uani 1 1 d . . . . .
H3_1 H 0.249625 0.657287 0.215864 0.049 Uiso 1 1 calc R U . . .
F4_1 F 0.3576(2) 0.88171(17) 0.4678(2) 0.0549(7) Uani 1 1 d . . . . .
C4_1 C 0.2569(4) 0.5270(3) 0.2437(3) 0.0488(11) Uani 1 1 d . . . . .
H4_1 H 0.211983 0.501530 0.191887 0.059 Uiso 1 1 calc R U . . .
F5_1 F 0.6173(2) 0.80162(19) 0.5451(2) 0.0601(8) Uani 1 1 d . . . . .
C5_1 C 0.4457(4) 0.8316(3) 0.4535(3) 0.0431(10) Uani 1 1 d . . . . .
F6_1 F 0.5409(3) 0.92279(18) 0.5695(2) 0.0741(10) Uani 1 1 d . . . . .
C6_1 C 0.5213(5) 0.8395(3) 0.5494(4) 0.0527(12) Uani 1 1 d . . . . .
F7_1 F 0.4783(3) 0.80558(19) 0.62455(19) 0.0623(8) Uani 1 1 d . . . . .
C7_1 C 0.2674(3) 0.7196(3) 0.4732(3) 0.0380(9) Uani 1 1 d . . . . .
F8_1 F 0.2881(2) 0.75884(19) 0.55929(17) 0.0497(7) Uani 1 1 d . . . . .
C8_1 C 0.1572(4) 0.7557(3) 0.4283(3) 0.0471(11) Uani 1 1 d . . . . .
F9_1 F 0.24297(19) 0.63612(17) 0.49625(17) 0.0439(6) Uani 1 1 d . . . . .
C9_1 C 0.5235(3) 0.7103(3) 0.3261(3) 0.0343(8) Uani 1 1 d . . . . .
F10_1 F 0.1590(2) 0.8395(2) 0.4120(2) 0.0615(8) Uani 1 1 d . . . . .
C10_1 C 0.5215(4) 0.7409(3) 0.2208(3) 0.0460(11) Uani 1 1 d . . . . .
F11_1 F 0.1236(2) 0.71702(19) 0.34496(18) 0.0519(7) Uani 1 1 d . . . . .
F12_1 F 0.0807(2) 0.7411(2) 0.4882(2) 0.0673(9) Uani 1 1 d . . . . .
F13_1 F 0.61310(19) 0.74734(17) 0.37406(18) 0.0463(6) Uani 1 1 d . . . . .
F14_1 F 0.55296(19) 0.62432(16) 0.32021(17) 0.0411(6) Uani 1 1 d . . . . .
F15_1 F 0.6181(2) 0.7264(2) 0.1891(2) 0.0603(8) Uani 1 1 d . . . . .
F16_1 F 0.5003(2) 0.82400(19) 0.2100(2) 0.0576(7) Uani 1 1 d . . . . .
F17_1 F 0.4475(2) 0.69765(19) 0.16278(17) 0.0517(7) Uani 1 1 d . . . . .
F1_1 F 0.46200(17) 0.66788(14) 0.48727(14) 0.0300(5) Uani 1 1 d . . . . .
O1_2 O 0.8025(9) 0.5372(6) 0.4033(9) 0.0558(13) Uani 0.511(5) 1 d D U P A 1
C1_2 C 0.8407(8) 0.6248(6) 0.4017(7) 0.0568(13) Uani 0.511(5) 1 d D U P A 1
H1A_2 H 0.901966 0.634076 0.452287 0.068 Uiso 0.511(5) 1 calc R U P A 1
H1AB_2 H 0.781655 0.665749 0.412443 0.068 Uiso 0.511(5) 1 calc R U P A 1
C2_2 C 0.8769(8) 0.6364(6) 0.3029(7) 0.0611(15) Uani 0.511(5) 1 d D U P A 1
H2A_2 H 0.814779 0.648584 0.254095 0.073 Uiso 0.511(5) 1 calc R U P A 1
H2AB_2 H 0.931315 0.683118 0.301859 0.073 Uiso 0.511(5) 1 calc R U P A 1
C3_2 C 0.9261(10) 0.5498(8) 0.2867(9) 0.0609(14) Uani 0.511(5) 1 d D U P A 1
H3A_2 H 1.004972 0.550224 0.307908 0.073 Uiso 0.511(5) 1 calc R U P A 1
H3AB_2 H 0.915443 0.534017 0.217349 0.073 Uiso 0.511(5) 1 calc R U P A 1
C4_2 C 0.8679(8) 0.4874(6) 0.3461(8) 0.0576(12) Uani 0.511(5) 1 d D U P A 1
H4A_2 H 0.822063 0.447820 0.303584 0.069 Uiso 0.511(5) 1 calc R U P A 1
H4AB_2 H 0.920925 0.452714 0.387979 0.069 Uiso 0.511(5) 1 calc R U P A 1
O1_12 O 0.7891(9) 0.5534(7) 0.4051(9) 0.0569(13) Uani 0.489(5) 1 d D U P A 2
C1_12 C 0.8829(7) 0.5448(7) 0.4721(7) 0.0575(14) Uani 0.489(5) 1 d D U P A 2
H1A_12 H 0.869219 0.505101 0.525283 0.069 Uiso 0.489(5) 1 calc R U P A 2
H1AB_12 H 0.906184 0.601413 0.499827 0.069 Uiso 0.489(5) 1 calc R U P A 2
C2_12 C 0.9669(8) 0.5084(7) 0.4128(7) 0.0591(15) Uani 0.489(5) 1 d D U P A 2
H2A_12 H 1.040575 0.527857 0.438209 0.071 Uiso 0.489(5) 1 calc R U P A 2
H2AB_12 H 0.965043 0.444621 0.413407 0.071 Uiso 0.489(5) 1 calc R U P A 2
C3_12 C 0.9378(10) 0.5418(10) 0.3138(8) 0.0604(14) Uani 0.489(5) 1 d D U P A 2
H3A_12 H 0.931281 0.494174 0.266091 0.073 Uiso 0.489(5) 1 calc R U P A 2
H3AB_12 H 0.992875 0.583396 0.295500 0.073 Uiso 0.489(5) 1 calc R U P A 2
C4_12 C 0.8282(8) 0.5860(7) 0.3198(8) 0.0585(13) Uani 0.489(5) 1 d D U P A 2
H4A_12 H 0.837239 0.649343 0.323730 0.070 Uiso 0.489(5) 1 calc R U P A 2
H4AB_12 H 0.777257 0.571921 0.262335 0.070 Uiso 0.489(5) 1 calc R U P A 2
O1_3 O 0.6088(18) 0.4323(11) 0.2199(10) 0.0673(12) Uani 0.555(6) 1 d D U P A 1
C1_3 C 0.6336(10) 0.3478(7) 0.1862(7) 0.0667(15) Uani 0.555(6) 1 d D U P A 1
H1A_3 H 0.571762 0.307871 0.190445 0.080 Uiso 0.555(6) 1 calc R U P A 1
H1AB_3 H 0.698837 0.323785 0.224076 0.080 Uiso 0.555(6) 1 calc R U P A 1
C2_3 C 0.6539(10) 0.3625(6) 0.0836(7) 0.0724(15) Uani 0.555(6) 1 d D U P A 1
H2A_3 H 0.587448 0.349906 0.039982 0.087 Uiso 0.555(6) 1 calc R U P A 1
H2AB_3 H 0.713006 0.324433 0.065970 0.087 Uiso 0.555(6) 1 calc R U P A 1
C3_3 C 0.6855(11) 0.4552(7) 0.0747(8) 0.0768(15) Uani 0.555(6) 1 d D U P A 1
H3A_3 H 0.764940 0.463165 0.089326 0.092 Uiso 0.555(6) 1 calc R U P A 1
H3AB_3 H 0.662621 0.477912 0.009246 0.092 Uiso 0.555(6) 1 calc R U P A 1
C4_3 C 0.6257(11) 0.4966(7) 0.1477(8) 0.0746(13) Uani 0.555(6) 1 d D U P A 1
H4A_3 H 0.667937 0.545657 0.177612 0.089 Uiso 0.555(6) 1 calc R U P A 1
H4AB_3 H 0.555024 0.518583 0.117709 0.089 Uiso 0.555(6) 1 calc R U P A 1
O1_13 O 0.610(2) 0.4302(14) 0.2189(12) 0.0678(13) Uani 0.445(6) 1 d D U P A 2
C1_13 C 0.5557(11) 0.4767(10) 0.1384(9) 0.0704(15) Uani 0.445(6) 1 d D U P A 2
H1A_13 H 0.562240 0.539693 0.149430 0.085 Uiso 0.445(6) 1 calc R U P A 2
H1AB_13 H 0.477633 0.461355 0.129601 0.085 Uiso 0.445(6) 1 calc R U P A 2
C2_13 C 0.6091(11) 0.4517(10) 0.0534(8) 0.0750(16) Uani 0.445(6) 1 d D U P A 2
H2A_13 H 0.613750 0.501576 0.009596 0.090 Uiso 0.445(6) 1 calc R U P A 2
H2AB_13 H 0.567761 0.405111 0.017520 0.090 Uiso 0.445(6) 1 calc R U P A 2
C3_13 C 0.7209(10) 0.4208(11) 0.0901(9) 0.0757(16) Uani 0.445(6) 1 d D U P A 2
H3A_13 H 0.747712 0.376428 0.047098 0.091 Uiso 0.445(6) 1 calc R U P A 2
H3AB_13 H 0.773656 0.468962 0.097840 0.091 Uiso 0.445(6) 1 calc R U P A 2
C4_13 C 0.6994(12) 0.3844(10) 0.1839(9) 0.0722(14) Uani 0.445(6) 1 d D U P A 2
H4A_13 H 0.681059 0.322418 0.176401 0.087 Uiso 0.445(6) 1 calc R U P A 2
H4AB_13 H 0.764946 0.389747 0.230656 0.087 Uiso 0.445(6) 1 calc R U P A 2

loop_
_atom_site_aniso_label
_atom_site_aniso_U_11
_atom_site_aniso_U_22
_atom_site_aniso_U_33
_atom_site_aniso_U_23
_atom_site_aniso_U_13
_atom_site_aniso_U_12
P1_1 0.0319(5) 0.0340(5) 0.0240(4) 0.0031(4) 0.0000(4) 0.0031(4)
K1_1 0.0335(4) 0.0433(5) 0.0304(4) 0.0059(4) 0.0041(3) 0.0027(4)
N1_1 0.043(2) 0.042(2) 0.0389(19) -0.0068(16) -0.0087(16) -0.0033(16)
C1_1 0.063(3) 0.041(3) 0.063(3) -0.012(2) -0.010(3) -0.006(2)
F2_1 0.0407(13) 0.0437(13) 0.0293(11) 0.0084(10) -0.0014(9) 0.0099(10)
N2_1 0.0277(16) 0.0401(18) 0.0249(15) -0.0009(13) -0.0021(12) 0.0004(14)
C2_1 0.0322(19) 0.037(2) 0.0318(19) -0.0039(16) 0.0010(15) -0.0047(16)
F3_1 0.0692(18) 0.0357(13) 0.0505(15) 0.0096(12) -0.0012(13) -0.0066(13)
C3_1 0.035(2) 0.056(3) 0.028(2) -0.0015(19) -0.0067(16) 0.0046(19)
F4_1 0.0746(19) 0.0382(14) 0.0508(16) -0.0027(12) 0.0010(14) 0.0161(13)
C4_1 0.046(3) 0.061(3) 0.035(2) -0.010(2) -0.0151(19) 0.001(2)
F5_1 0.0632(18) 0.0563(17) 0.0554(17) -0.0009(14) -0.0206(14) -0.0057(15)
C5_1 0.055(3) 0.035(2) 0.038(2) 0.0056(18) -0.001(2) 0.002(2)
F6_1 0.110(3) 0.0377(15) 0.069(2) -0.0095(14) -0.0185(19) -0.0128(16)
C6_1 0.072(3) 0.037(2) 0.047(3) -0.004(2) -0.009(2) -0.007(2)
F7_1 0.089(2) 0.0597(18) 0.0346(14) -0.0045(13) -0.0091(14) -0.0133(16)
C7_1 0.037(2) 0.046(2) 0.031(2) 0.0008(18) 0.0062(16) 0.0105(19)
F8_1 0.0530(15) 0.0672(18) 0.0292(12) -0.0055(12) 0.0058(11) 0.0124(13)
C8_1 0.041(2) 0.063(3) 0.038(2) 0.004(2) 0.0054(19) 0.016(2)
F9_1 0.0338(12) 0.0566(16) 0.0428(13) 0.0131(12) 0.0106(10) 0.0032(11)
C9_1 0.034(2) 0.036(2) 0.033(2) 0.0057(16) 0.0019(16) -0.0008(16)
F10_1 0.0606(18) 0.0629(19) 0.0600(18) 0.0005(15) 0.0019(14) 0.0304(15)
C10_1 0.047(3) 0.054(3) 0.038(2) 0.015(2) 0.0108(19) 0.001(2)
F11_1 0.0380(13) 0.0742(19) 0.0422(14) 0.0001(13) -0.0031(11) 0.0146(13)
F12_1 0.0442(16) 0.108(3) 0.0517(16) 0.0084(17) 0.0156(13) 0.0262(16)
F13_1 0.0355(13) 0.0562(16) 0.0465(14) 0.0107(12) 0.0001(11) -0.0095(11)
F14_1 0.0393(13) 0.0415(13) 0.0439(13) 0.0092(11) 0.0119(10) 0.0075(10)
F15_1 0.0492(16) 0.085(2) 0.0504(16) 0.0216(15) 0.0227(13) 0.0056(15)
F16_1 0.0723(19) 0.0551(17) 0.0469(15) 0.0229(13) 0.0127(13) 0.0036(14)
F17_1 0.0548(16) 0.0716(19) 0.0292(12) 0.0052(12) 0.0060(11) 0.0012(14)
F1_1 0.0325(11) 0.0337(11) 0.0226(10) 0.0026(8) -0.0026(8) -0.0013(9)
O1_2 0.041(2) 0.060(3) 0.067(2) 0.009(2) 0.009(2) -0.001(2)
C1_2 0.043(3) 0.059(3) 0.069(3) 0.009(3) 0.007(2) -0.001(2)
C2_2 0.049(3) 0.064(3) 0.071(3) 0.010(3) 0.007(3) -0.002(3)
C3_2 0.050(3) 0.065(3) 0.069(3) 0.006(3) 0.008(3) 0.000(2)
C4_2 0.044(2) 0.061(3) 0.067(3) 0.006(2) 0.007(2) 0.001(2)
O1_12 0.043(2) 0.061(3) 0.067(2) 0.011(2) 0.006(2) -0.003(2)
C1_12 0.045(3) 0.061(3) 0.066(3) 0.007(3) 0.005(2) -0.001(2)
C2_12 0.048(3) 0.062(3) 0.067(3) 0.002(3) 0.003(3) 0.003(3)
C3_12 0.049(3) 0.064(3) 0.068(3) 0.006(3) 0.006(3) 0.001(2)
C4_12 0.046(2) 0.061(3) 0.068(3) 0.011(2) 0.006(2) -0.001(2)
O1_3 0.075(3) 0.074(3) 0.053(2) -0.015(2) 0.005(2) 0.016(2)
C1_3 0.070(3) 0.072(3) 0.058(3) -0.016(3) 0.003(3) 0.012(3)
C2_3 0.076(3) 0.078(3) 0.064(3) -0.014(3) 0.010(3) 0.011(3)
C3_3 0.080(3) 0.083(3) 0.066(3) -0.012(3) 0.004(3) 0.011(3)
C4_3 0.081(3) 0.079(3) 0.063(2) -0.012(2) 0.004(2) 0.014(3)
O1_13 0.075(3) 0.074(3) 0.054(2) -0.015(2) 0.005(2) 0.015(2)
C1_13 0.074(3) 0.077(3) 0.059(3) -0.013(3) 0.003(3) 0.012(3)
C2_13 0.077(3) 0.083(3) 0.064(3) -0.013(3) 0.007(3) 0.013(3)
C3_13 0.079(3) 0.082(3) 0.066(3) -0.013(3) 0.007(3) 0.015(3)
C4_13 0.077(3) 0.077(3) 0.062(2) -0.014(2) 0.006(2) 0.015(2)

loop_
_atom_type_symbol
_atom_type_description
_atom_type_scat_dispersion_real
_atom_type_scat_dispersion_imag
_atom_type_scat_source
C C 0.0181 0.0091 'International Tables Vol C Tables 4.2.6.8 and 6.1.1.4'
H H 0.0000 0.0000 'International Tables Vol C Tables 4.2.6.8 and 6.1.1.4'
N N 0.0311 0.0180 'International Tables Vol C Tables 4.2.6.8 and 6.1.1.4'
O O 0.0492 0.0322 'International Tables Vol C Tables 4.2.6.8 and 6.1.1.4'
F F 0.0727 0.0534 'International Tables Vol C Tables 4.2.6.8 and 6.1.1.4'
P P 0.2955 0.4335 'International Tables Vol C Tables 4.2.6.8 and 6.1.1.4'
K K 0.3868 1.0657 'International Tables Vol C Tables 4.2.6.8 and 6.1.1.4'

loop_
_geom_angle_atom_site_label_1
_geom_angle_atom_site_label_2
_geom_angle_atom_site_label_3
_geom_angle
_geom_angle_site_symmetry_1
_geom_angle_site_symmetry_3
_geom_angle_publ_flag
F2_1 P1_1 F1_1 177.81(13) . . ?
F2_1 P1_1 N2_1 90.66(14) . . ?
F1_1 P1_1 N2_1 91.53(13) . . ?
F2_1 P1_1 C9_1 91.38(15) . . ?
F1_1 P1_1 C9_1 88.77(14) . . ?
N2_1 P1_1 C9_1 88.63(16) . . ?
F2_1 P1_1 C7_1 91.76(15) . . ?
F1_1 P1_1 C7_1 88.20(15) . . ?
N2_1 P1_1 C7_1 88.72(17) . . ?
C9_1 P1_1 C7_1 175.92(18) . . ?
F2_1 P1_1 C5_1 86.92(16) . . ?
F1_1 P1_1 C5_1 90.89(15) . . ?
N2_1 P1_1 C5_1 177.56(17) . . ?
C9_1 P1_1 C5_1 91.15(19) . . ?
C7_1 P1_1 C5_1 91.63(19) . . ?
O1_12 K1_1 F14_1 74.5(2) . . ?
O1_3 K1_1 F14_1 78.3(3) . . ?
O1_3 K1_1 O1_2 86.7(6) . . ?
F14_1 K1_1 O1_2 79.9(2) . . ?
O1_12 K1_1 O1_13 88.9(7) . . ?
F14_1 K1_1 O1_13 79.0(4) . . ?
O1_12 K1_1 F1_1 131.9(2) . 3_666 ?
O1_3 K1_1 F1_1 111.8(4) . 3_666 ?
F14_1 K1_1 F1_1 149.79(7) . 3_666 ?
O1_2 K1_1 F1_1 127.5(2) . 3_666 ?
O1_13 K1_1 F1_1 111.4(5) . 3_666 ?
O1_3 K1_1 F9_1 103.6(3) . 3_666 ?
F14_1 K1_1 F9_1 148.36(8) . 3_666 ?
O1_2 K1_1 F9_1 68.7(2) . 3_666 ?
F1_1 K1_1 F9_1 59.45(7) 3_666 3_666 ?
O1_3 K1_1 C2_1 161.0(3) . 3_666 ?
F14_1 K1_1 C2_1 119.92(10) . 3_666 ?
O1_2 K1_1 C2_1 91.2(3) . 3_666 ?
F1_1 K1_1 C2_1 55.66(9) 3_666 3_666 ?
F9_1 K1_1 C2_1 58.37(10) 3_666 3_666 ?
O1_12 K1_1 C2_1 131.2(2) . . ?
O1_3 K1_1 C2_1 95.7(4) . . ?
F14_1 K1_1 C2_1 59.26(9) . . ?
O1_2 K1_1 C2_1 137.4(2) . . ?
O1_13 K1_1 C2_1 96.2(5) . . ?
F1_1 K1_1 C2_1 90.88(9) 3_666 . ?
F9_1 K1_1 C2_1 148.94(10) 3_666 . ?
C2_1 K1_1 C2_1 98.60(10) 3_666 . ?
O1_3 K1_1 C4_2 69.7(5) . . ?
F14_1 K1_1 C4_2 90.15(17) . . ?
O1_2 K1_1 C4_2 21.9(2) . . ?
F1_1 K1_1 C4_2 120.02(17) 3_666 . ?
F9_1 K1_1 C4_2 62.19(17) 3_666 . ?
C2_1 K1_1 C4_2 102.92(19) 3_666 . ?
C2_1 K1_1 C4_2 148.71(18) . . ?
O1_3 K1_1 K1_1 142.2(5) . 3_666 ?
F14_1 K1_1 K1_1 88.79(6) . 3_666 ?
O1_2 K1_1 K1_1 126.1(2) . 3_666 ?
F1_1 K1_1 K1_1 65.55(5) 3_666 3_666 ?
F9_1 K1_1 K1_1 105.70(6) 3_666 3_666 ?
C2_1 K1_1 K1_1 50.31(8) 3_666 3_666 ?
C2_1 K1_1 K1_1 48.30(8) . 3_666 ?
C4_2 K1_1 K1_1 146.50(18) . 3_666 ?
C2_1 N1_1 C4_1 112.7(4) . . ?
C2_1 N1_1 C1_1 122.4(4) . . ?
C4_1 N1_1 C1_1 124.9(4) . . ?
N1_1 C1_1 H1A_1 109.5 . . ?
N1_1 C1_1 H1B_1 109.5 . . ?
H1A_1 C1_1 H1B_1 109.5 . . ?
N1_1 C1_1 H1C_1 109.5 . . ?
H1A_1 C1_1 H1C_1 109.5 . . ?
H1B_1 C1_1 H1C_1 109.5 . . ?
C2_1 N2_1 C3_1 110.4(3) . . ?
C2_1 N2_1 P1_1 123.8(2) . . ?
C3_1 N2_1 P1_1 125.8(3) . . ?
N1_1 C2_1 N2_1 103.2(3) . . ?
N1_1 C2_1 K1_1 127.7(3) . 3_666 ?
N2_1 C2_1 K1_1 116.7(2) . 3_666 ?
N1_1 C2_1 K1_1 106.4(3) . . ?
N2_1 C2_1 K1_1 121.0(2) . . ?
K1_1 C2_1 K1_1 81.40(10) 3_666 . ?
C4_1 C3_1 N2_1 106.8(4) . . ?
C4_1 C3_1 H3_1 126.6 . . ?
N2_1 C3_1 H3_1 126.6 . . ?
C3_1 C4_1 N1_1 106.9(4) . . ?
C3_1 C4_1 H4_1 126.6 . . ?
N1_1 C4_1 H4_1 126.6 . . ?
F3_1 C5_1 F4_1 103.8(3) . . ?
F3_1 C5_1 C6_1 105.0(4) . . ?
F4_1 C5_1 C6_1 104.4(4) . . ?
F3_1 C5_1 P1_1 109.7(3) . . ?
F4_1 C5_1 P1_1 109.3(3) . . ?
C6_1 C5_1 P1_1 122.9(3) . . ?
F7_1 C6_1 F5_1 106.9(4) . . ?
F7_1 C6_1 F6_1 107.3(4) . . ?
F5_1 C6_1 F6_1 107.0(4) . . ?
F7_1 C6_1 C5_1 113.0(4) . . ?
F5_1 C6_1 C5_1 112.8(4) . . ?
F6_1 C6_1 C5_1 109.6(4) . . ?
F8_1 C7_1 F9_1 104.1(3) . . ?
F8_1 C7_1 C8_1 106.0(3) . . ?
F9_1 C7_1 C8_1 103.2(4) . . ?
F8_1 C7_1 P1_1 112.5(3) . . ?
F9_1 C7_1 P1_1 109.1(3) . . ?
C8_1 C7_1 P1_1 120.4(3) . . ?
F10_1 C8_1 F11_1 107.6(4) . . ?
F10_1 C8_1 F12_1 107.4(4) . . ?
F11_1 C8_1 F12_1 106.6(4) . . ?
F10_1 C8_1 C7_1 113.3(4) . . ?
F11_1 C8_1 C7_1 111.9(4) . . ?
F12_1 C8_1 C7_1 109.8(4) . . ?
C7_1 F9_1 K1_1 121.3(2) . 3_666 ?
F13_1 C9_1 F14_1 103.2(3) . . ?
F13_1 C9_1 C10_1 105.7(3) . . ?
F14_1 C9_1 C10_1 102.7(3) . . ?
F13_1 C9_1 P1_1 112.4(3) . . ?
F14_1 C9_1 P1_1 109.2(2) . . ?
C10_1 C9_1 P1_1 121.8(3) . . ?
F16_1 C10_1 F17_1 107.7(4) . . ?
F16_1 C10_1 F15_1 107.6(4) . . ?
F17_1 C10_1 F15_1 107.3(4) . . ?
F16_1 C10_1 C9_1 113.2(4) . . ?
F17_1 C10_1 C9_1 111.3(4) . . ?
F15_1 C10_1 C9_1 109.6(4) . . ?
C9_1 F14_1 K1_1 149.9(2) . . ?
P1_1 F1_1 K1_1 129.73(11) . 3_666 ?
C4_2 O1_2 C1_2 107.4(9) . . ?
C4_2 O1_2 K1_1 112.9(7) . . ?
C1_2 O1_2 K1_1 131.2(7) . . ?
O1_2 C1_2 C2_2 104.8(8) . . ?
O1_2 C1_2 H1A_2 110.8 . . ?
C2_2 C1_2 H1A_2 110.8 . . ?
O1_2 C1_2 H1AB_2 110.8 . . ?
C2_2 C1_2 H1AB_2 110.8 . . ?
H1A_2 C1_2 H1AB_2 108.9 . . ?
C3_2 C2_2 C1_2 101.2(8) . . ?
C3_2 C2_2 H2A_2 111.5 . . ?
C1_2 C2_2 H2A_2 111.5 . . ?
C3_2 C2_2 H2AB_2 111.5 . . ?
C1_2 C2_2 H2AB_2 111.5 . . ?
H2A_2 C2_2 H2AB_2 109.3 . . ?
C2_2 C3_2 C4_2 105.6(8) . . ?
C2_2 C3_2 H3A_2 110.6 . . ?
C4_2 C3_2 H3A_2 110.6 . . ?
C2_2 C3_2 H3AB_2 110.6 . . ?
C4_2 C3_2 H3AB_2 110.6 . . ?
H3A_2 C3_2 H3AB_2 108.7 . . ?
O1_2 C4_2 C3_2 106.8(8) . . ?
O1_2 C4_2 K1_1 45.2(6) . . ?
C3_2 C4_2 K1_1 133.8(7) . . ?
O1_2 C4_2 H4A_2 110.4 . . ?
C3_2 C4_2 H4A_2 110.4 . . ?
K1_1 C4_2 H4A_2 66.7 . . ?
O1_2 C4_2 H4AB_2 110.4 . . ?
C3_2 C4_2 H4AB_2 110.4 . . ?
K1_1 C4_2 H4AB_2 114.0 . . ?
H4A_2 C4_2 H4AB_2 108.6 . . ?
C1_12 O1_12 C4_12 104.8(9) . . ?
C1_12 O1_12 K1_1 127.7(8) . . ?
C4_12 O1_12 K1_1 123.4(8) . . ?
O1_12 C1_12 C2_12 104.0(8) . . ?
O1_12 C1_12 H1A_12 111.0 . . ?
C2_12 C1_12 H1A_12 111.0 . . ?
O1_12 C1_12 H1AB_12 111.0 . . ?
C2_12 C1_12 H1AB_12 111.0 . . ?
H1A_12 C1_12 H1AB_12 109.0 . . ?
C3_12 C2_12 C1_12 105.3(8) . . ?
C3_12 C2_12 H2A_12 110.7 . . ?
C1_12 C2_12 H2A_12 110.7 . . ?
C3_12 C2_12 H2AB_12 110.7 . . ?
C1_12 C2_12 H2AB_12 110.7 . . ?
H2A_12 C2_12 H2AB_12 108.8 . . ?
C2_12 C3_12 C4_12 103.8(8) . . ?
C2_12 C3_12 H3A_12 111.0 . . ?
C4_12 C3_12 H3A_12 111.0 . . ?
C2_12 C3_12 H3AB_12 111.0 . . ?
C4_12 C3_12 H3AB_12 111.0 . . ?
H3A_12 C3_12 H3AB_12 109.0 . . ?
O1_12 C4_12 C3_12 105.4(8) . . ?
O1_12 C4_12 H4A_12 110.7 . . ?
C3_12 C4_12 H4A_12 110.7 . . ?
O1_12 C4_12 H4AB_12 110.7 . . ?
C3_12 C4_12 H4AB_12 110.7 . . ?
H4A_12 C4_12 H4AB_12 108.8 . . ?
C1_3 O1_3 C4_3 110.6(9) . . ?
C1_3 O1_3 K1_1 123.9(8) . . ?
C4_3 O1_3 K1_1 122.4(11) . . ?
O1_3 C1_3 C2_3 103.6(8) . . ?
O1_3 C1_3 H1A_3 111.0 . . ?
C2_3 C1_3 H1A_3 111.0 . . ?
O1_3 C1_3 H1AB_3 111.0 . . ?
C2_3 C1_3 H1AB_3 111.0 . . ?
H1A_3 C1_3 H1AB_3 109.0 . . ?
C1_3 C2_3 C3_3 107.3(8) . . ?
C1_3 C2_3 H2A_3 110.3 . . ?
C3_3 C2_3 H2A_3 110.3 . . ?
C1_3 C2_3 H2AB_3 110.3 . . ?
C3_3 C2_3 H2AB_3 110.3 . . ?
H2A_3 C2_3 H2AB_3 108.5 . . ?
C4_3 C3_3 C2_3 102.0(8) . . ?
C4_3 C3_3 H3A_3 111.4 . . ?
C2_3 C3_3 H3A_3 111.4 . . ?
C4_3 C3_3 H3AB_3 111.4 . . ?
C2_3 C3_3 H3AB_3 111.4 . . ?
H3A_3 C3_3 H3AB_3 109.2 . . ?
O1_3 C4_3 C3_3 107.4(9) . . ?
O1_3 C4_3 H4A_3 110.2 . . ?
C3_3 C4_3 H4A_3 110.2 . . ?
O1_3 C4_3 H4AB_3 110.2 . . ?
C3_3 C4_3 H4AB_3 110.2 . . ?
H4A_3 C4_3 H4AB_3 108.5 . . ?
C4_13 O1_13 C1_13 107.4(11) . . ?
C4_13 O1_13 K1_1 123.9(13) . . ?
C1_13 O1_13 K1_1 124.4(9) . . ?
O1_13 C1_13 C2_13 106.2(10) . . ?
O1_13 C1_13 H1A_13 110.5 . . ?
C2_13 C1_13 H1A_13 110.5 . . ?
O1_13 C1_13 H1AB_13 110.5 . . ?
C2_13 C1_13 H1AB_13 110.5 . . ?
H1A_13 C1_13 H1AB_13 108.7 . . ?
C1_13 C2_13 C3_13 106.6(9) . . ?
C1_13 C2_13 H2A_13 110.4 . . ?
C3_13 C2_13 H2A_13 110.4 . . ?
C1_13 C2_13 H2AB_13 110.4 . . ?
C3_13 C2_13 H2AB_13 110.4 . . ?
H2A_13 C2_13 H2AB_13 108.6 . . ?
C4_13 C3_13 C2_13 100.3(9) . . ?
C4_13 C3_13 H3A_13 111.7 . . ?
C2_13 C3_13 H3A_13 111.7 . . ?
C4_13 C3_13 H3AB_13 111.7 . . ?
C2_13 C3_13 H3AB_13 111.7 . . ?
H3A_13 C3_13 H3AB_13 109.5 . . ?
O1_13 C4_13 C3_13 109.0(10) . . ?
O1_13 C4_13 H4A_13 109.9 . . ?
C3_13 C4_13 H4A_13 109.9 . . ?
O1_13 C4_13 H4AB_13 109.9 . . ?
C3_13 C4_13 H4AB_13 109.9 . . ?
H4A_13 C4_13 H4AB_13 108.3 . . ?

loop_
_geom_bond_atom_site_label_1
_geom_bond_atom_site_label_2
_geom_bond_distance
_geom_bond_site_symmetry_2
_geom_bond_publ_flag
P1_1 F2_1 1.621(2) . ?
P1_1 F1_1 1.630(2) . ?
P1_1 N2_1 1.802(3) . ?
P1_1 C9_1 1.965(4) . ?
P1_1 C7_1 1.980(4) . ?
P1_1 C5_1 1.982(5) . ?
K1_1 O1_12 2.651(12) . ?
K1_1 O1_3 2.683(14) . ?
K1_1 F14_1 2.685(2) . ?
K1_1 O1_2 2.697(11) . ?
K1_1 O1_13 2.707(17) . ?
K1_1 F1_1 2.779(2) 3_666 ?
K1_1 F9_1 2.803(3) 3_666 ?
K1_1 C2_1 2.919(4) 3_666 ?
K1_1 C2_1 3.009(4) . ?
K1_1 C4_2 3.502(9) . ?
K1_1 K1_1 3.8660(17) 3_666 ?
N1_1 C2_1 1.352(5) . ?
N1_1 C4_1 1.383(6) . ?
N1_1 C1_1 1.461(6) . ?
C1_1 H1A_1 0.9800 . ?
C1_1 H1B_1 0.9800 . ?
C1_1 H1C_1 0.9800 . ?
N2_1 C2_1 1.394(5) . ?
N2_1 C3_1 1.402(5) . ?
F3_1 C5_1 1.359(5) . ?
C3_1 C4_1 1.344(7) . ?
C3_1 H3_1 0.9500 . ?
F4_1 C5_1 1.370(5) . ?
C4_1 H4_1 0.9500 . ?
F5_1 C6_1 1.332(6) . ?
C5_1 C6_1 1.553(6) . ?
F6_1 C6_1 1.338(5) . ?
C6_1 F7_1 1.327(6) . ?
C7_1 F8_1 1.344(5) . ?
C7_1 F9_1 1.375(5) . ?
C7_1 C8_1 1.545(6) . ?
C8_1 F10_1 1.320(6) . ?
C8_1 F11_1 1.333(5) . ?
C8_1 F12_1 1.341(5) . ?
C9_1 F13_1 1.361(5) . ?
C9_1 F14_1 1.387(5) . ?
C9_1 C10_1 1.536(6) . ?
C10_1 F16_1 1.320(5) . ?
C10_1 F17_1 1.337(5) . ?
C10_1 F15_1 1.333(5) . ?
O1_2 C4_2 1.419(11) . ?
O1_2 C1_2 1.439(11) . ?
C1_2 C2_2 1.499(11) . ?
C1_2 H1A_2 0.9900 . ?
C1_2 H1AB_2 0.9900 . ?
C2_2 C3_2 1.499(11) . ?
C2_2 H2A_2 0.9900 . ?
C2_2 H2AB_2 0.9900 . ?
C3_2 C4_2 1.503(11) . ?
C3_2 H3A_2 0.9900 . ?
C3_2 H3AB_2 0.9900 . ?
C4_2 H4A_2 0.9900 . ?
C4_2 H4AB_2 0.9900 . ?
O1_12 C1_12 1.418(12) . ?
O1_12 C4_12 1.419(11) . ?
C1_12 C2_12 1.499(11) . ?
C1_12 H1A_12 0.9900 . ?
C1_12 H1AB_12 0.9900 . ?
C2_12 C3_12 1.480(11) . ?
C2_12 H2A_12 0.9900 . ?
C2_12 H2AB_12 0.9900 . ?
C3_12 C4_12 1.528(11) . ?
C3_12 H3A_12 0.9900 . ?
C3_12 H3AB_12 0.9900 . ?
C4_12 H4A_12 0.9900 . ?
C4_12 H4AB_12 0.9900 . ?
O1_3 C1_3 1.436(13) . ?
O1_3 C4_3 1.445(12) . ?
C1_3 C2_3 1.490(10) . ?
C1_3 H1A_3 0.9900 . ?
C1_3 H1AB_3 0.9900 . ?
C2_3 C3_3 1.498(11) . ?
C2_3 H2A_3 0.9900 . ?
C2_3 H2AB_3 0.9900 . ?
C3_3 C4_3 1.463(11) . ?
C3_3 H3A_3 0.9900 . ?
C3_3 H3AB_3 0.9900 . ?
C4_3 H4A_3 0.9900 . ?
C4_3 H4AB_3 0.9900 . ?
O1_13 C4_13 1.437(13) . ?
O1_13 C1_13 1.440(14) . ?
C1_13 C2_13 1.464(11) . ?
C1_13 H1A_13 0.9900 . ?
C1_13 H1AB_13 0.9900 . ?
C2_13 C3_13 1.503(12) . ?
C2_13 H2A_13 0.9900 . ?
C2_13 H2AB_13 0.9900 . ?
C3_13 C4_13 1.470(12) . ?
C3_13 H3A_13 0.9900 . ?
C3_13 H3AB_13 0.9900 . ?
C4_13 H4A_13 0.9900 . ?
C4_13 H4AB_13 0.9900 . ?
